data_4028070
loop_
_publ_author_name
'Robert D. Giacometti'
'Jan Duchek'
'Lukas Werner'
'Afeef S. Husni'
'Christopher R. McCurdy'
'Stephen J. Cutler'
'D. Phillip Cox'
'Tomas Hudlicky'

_publ_section_title
;
 Heteroatom Analogues of Hydrocodone: Synthesis and Biological Activity
;
_journal_name_full 'Journal of Organic Chemistry'
_journal_page_first 2914
_journal_page_last 2925
_journal_paper_doi 10.1021/jo3026753
_journal_volume 78
_journal_year 2013
_chemical_absolute_configuration ad
_chemical_formula_moiety 'C19 H22 O4'
_chemical_formula_sum 'C19 H22 O4'
_chemical_formula_weight 314.37
_chemical_name_systematic
; 
 ? 
;
_space_group_IT_number 4
_symmetry_cell_setting monoclinic
_symmetry_space_group_name_Hall 'P 2yb'
_symmetry_space_group_name_H-M 'P 1 21 1'
_atom_sites_solution_hydrogens geom
_atom_sites_solution_primary direct
_atom_sites_solution_secondary difmap
_audit_creation_method SHELXL-97
_cell_angle_alpha 90.00
_cell_angle_beta 110.0160(10)
_cell_angle_gamma 90.00
_cell_formula_units_Z 2
_cell_length_a 9.5814(2)
_cell_length_b 6.9221(2)
_cell_length_c 12.0783(3)
_cell_measurement_reflns_used 1944
_cell_measurement_temperature 100(2)
_cell_measurement_theta_max 70.91
_cell_measurement_theta_min 3.90
_cell_volume 752.69(3)
_computing_cell_refinement 'Bruker SAINT'
_computing_data_collection 'Bruker APEX2'
_computing_data_reduction 'Bruker SAINT'
_computing_molecular_graphics 'Bruker SHELXTL'
_computing_publication_material 'Bruker SHELXTL'
_computing_structure_refinement 'SHELXL-97 (Sheldrick, 2008)'
_computing_structure_solution 'SHELXS-97 (Sheldrick, 2008)'
_diffrn_ambient_temperature 100(2)
_diffrn_measured_fraction_theta_full 0.948
_diffrn_measured_fraction_theta_max 0.949
_diffrn_measurement_device_type 'Bruker APEX-II CCD'
_diffrn_measurement_method '\f and \w scans'
_diffrn_radiation_monochromator 'rotating anode'
_diffrn_radiation_source 'fine-focus parallel mirrors'
_diffrn_radiation_type CuK\a
_diffrn_radiation_wavelength 1.54178
_diffrn_reflns_av_R_equivalents 0.0000
_diffrn_reflns_av_sigmaI/netI 0.0408
_diffrn_reflns_limit_h_max 10
_diffrn_reflns_limit_h_min -11
_diffrn_reflns_limit_k_max 8
_diffrn_reflns_limit_k_min -8
_diffrn_reflns_limit_l_max 13
_diffrn_reflns_limit_l_min -14
_diffrn_reflns_number 5218
_diffrn_reflns_theta_full 71.66
_diffrn_reflns_theta_max 71.66
_diffrn_reflns_theta_min 3.89
_exptl_absorpt_coefficient_mu 0.781
_exptl_absorpt_correction_T_max 0.9546
_exptl_absorpt_correction_T_min 0.7251
_exptl_absorpt_correction_type multi-scan
_exptl_absorpt_process_details twinabs
_exptl_crystal_colour colourless
_exptl_crystal_density_diffrn 1.387
_exptl_crystal_description hexagon
_exptl_crystal_F_000 336
_exptl_crystal_size_max 0.44
_exptl_crystal_size_mid 0.32
_exptl_crystal_size_min 0.06
_refine_diff_density_max 0.167
_refine_diff_density_min -0.149
_refine_diff_density_rms 0.034
_refine_ls_abs_structure_details 'Flack H D (1983), Acta Cryst. A39, 876-881'
_refine_ls_abs_structure_Flack -0.03(12)
_refine_ls_extinction_method none
_refine_ls_goodness_of_fit_ref 1.068
_refine_ls_hydrogen_treatment constr
_refine_ls_matrix_type full
_refine_ls_number_parameters 209
_refine_ls_number_reflns 5218
_refine_ls_number_restraints 1
_refine_ls_restrained_S_all 1.068
_refine_ls_R_factor_all 0.0307
_refine_ls_R_factor_gt 0.0305
_refine_ls_shift/su_max 0.001
_refine_ls_shift/su_mean 0.000
_refine_ls_structure_factor_coef Fsqd
_refine_ls_weighting_details 'calc w=1/[\s^2^(Fo^2^)+(0.0496P)^2^+0.1125P] where P=(Fo^2^+2Fc^2^)/3'
_refine_ls_weighting_scheme calc
_refine_ls_wR_factor_gt 0.0852
_refine_ls_wR_factor_ref 0.0854
_reflns_number_gt 5176
_reflns_number_total 5218
_reflns_threshold_expression >2sigma(I)
_cod_data_source_file jo3026753_si_002.cif
_cod_data_source_block twin5
_cod_database_code 4028070

loop_
_symmetry_equiv_pos_as_xyz
'x, y, z'
'-x, y+1/2, -z'

loop_
_atom_site_label
_atom_site_type_symbol
_atom_site_fract_x
_atom_site_fract_y
_atom_site_fract_z
_atom_site_U_iso_or_equiv
_atom_site_adp_type
_atom_site_occupancy
_atom_site_symmetry_multiplicity
_atom_site_calc_flag
_atom_site_refinement_flags
O1 O 0.86250(8) 0.66312(11) 0.24394(7) 0.02447(18) Uani 1 1 d .
O2 O 1.02443(9) 0.40223(11) 0.39461(6) 0.02641(19) Uani 1 1 d .
O3 O 1.20091(9) 0.57495(13) 0.35273(7) 0.0296(2) Uani 1 1 d .
O4 O 0.65435(9) 0.73802(13) 0.36055(8) 0.0352(2) Uani 1 1 d .
C1 C 0.53973(12) 0.25465(18) 0.22164(10) 0.0266(3) Uani 1 1 d .
H1A H 0.4698 0.1555 0.2181 0.032 Uiso 1 1 calc R
C2 C 0.54013(12) 0.42279(18) 0.28627(10) 0.0263(3) Uani 1 1 d .
H2A H 0.4675 0.4372 0.3230 0.032 Uiso 1 1 calc R
C3 C 0.64433(12) 0.57020(17) 0.29839(10) 0.0251(3) Uani 1 1 d .
C4 C 0.74588(12) 0.54254(17) 0.24112(10) 0.0229(2) Uani 1 1 d .
C5 C 0.95771(12) 0.54488(17) 0.19808(10) 0.0226(2) Uani 1 1 d .
H5A H 1.0054 0.6282 0.1535 0.027 Uiso 1 1 calc R
C6 C 1.07993(12) 0.44591(17) 0.30355(10) 0.0238(2) Uani 1 1 d .
C7 C 1.13722(12) 0.25965(19) 0.26756(10) 0.0266(3) Uani 1 1 d .
H7A H 1.2118 0.2006 0.3376 0.032 Uiso 1 1 calc R
H7B H 1.1867 0.2895 0.2098 0.032 Uiso 1 1 calc R
C8 C 1.01068(13) 0.11526(16) 0.21290(10) 0.0264(3) Uani 1 1 d .
H8A H 1.0513 -0.0102 0.1987 0.032 Uiso 1 1 calc R
H8B H 0.9540 0.0937 0.2667 0.032 Uiso 1 1 calc R
C9 C 0.76336(14) 0.10605(17) 0.02147(11) 0.0288(3) Uani 1 1 d .
H9A H 0.7837 -0.0132 -0.0173 0.035 Uiso 1 1 calc R
C10 C 0.65870(13) 0.0587(2) 0.09050(11) 0.0297(3) Uani 1 1 d .
H10A H 0.5602 0.0205 0.0346 0.036 Uiso 1 1 calc R
H10B H 0.6994 -0.0518 0.1438 0.036 Uiso 1 1 calc R
C11 C 0.64088(12) 0.23047(17) 0.16208(9) 0.0235(2) Uani 1 1 d .
C12 C 0.73902(12) 0.38090(16) 0.17379(9) 0.0221(2) Uani 1 1 d .
C13 C 0.85250(12) 0.40041(16) 0.11429(9) 0.0220(2) Uani 1 1 d .
C14 C 0.91068(12) 0.20070(17) 0.09755(10) 0.0242(3) Uani 1 1 d .
H14A H 0.9724 0.2177 0.0461 0.029 Uiso 1 1 calc R
C15 C 0.77002(12) 0.45983(19) -0.01419(10) 0.0280(3) Uani 1 1 d .
H15A H 0.8397 0.5108 -0.0516 0.034 Uiso 1 1 calc R
H15B H 0.6933 0.5586 -0.0193 0.034 Uiso 1 1 calc R
C16 C 0.69863(13) 0.2674(2) -0.07222(10) 0.0324(3) Uani 1 1 d .
H16A H 0.7237 0.2414 -0.1438 0.039 Uiso 1 1 calc R
H16B H 0.5892 0.2734 -0.0946 0.039 Uiso 1 1 calc R
C17 C 1.06955(14) 0.5503(2) 0.48277(10) 0.0334(3) Uani 1 1 d .
H17A H 1.1276 0.4948 0.5605 0.040 Uiso 1 1 calc R
H17B H 0.9821 0.6188 0.4896 0.040 Uiso 1 1 calc R
C18 C 1.16498(14) 0.6865(2) 0.43983(11) 0.0332(3) Uani 1 1 d .
H18A H 1.1091 0.8046 0.4046 0.040 Uiso 1 1 calc R
H18B H 1.2560 0.7240 0.5052 0.040 Uiso 1 1 calc R
C19 C 0.54908(14) 0.7690(2) 0.41719(12) 0.0381(3) Uani 1 1 d .
H19A H 0.5691 0.8931 0.4587 0.057 Uiso 1 1 calc R
H19B H 0.5564 0.6648 0.4738 0.057 Uiso 1 1 calc R
H19C H 0.4489 0.7706 0.3583 0.057 Uiso 1 1 calc R

loop_
_atom_site_aniso_label
_atom_site_aniso_U_11
_atom_site_aniso_U_22
_atom_site_aniso_U_33
_atom_site_aniso_U_23
_atom_site_aniso_U_13
_atom_site_aniso_U_12
O1 0.0210(4) 0.0205(4) 0.0331(4) -0.0005(3) 0.0107(3) -0.0005(3)
O2 0.0317(4) 0.0269(4) 0.0216(4) -0.0004(3) 0.0104(3) -0.0008(3)
O3 0.0227(4) 0.0340(5) 0.0305(4) -0.0074(4) 0.0072(3) -0.0055(4)
O4 0.0305(5) 0.0344(5) 0.0454(5) -0.0152(4) 0.0193(4) -0.0046(4)
C1 0.0221(6) 0.0309(7) 0.0261(6) 0.0013(5) 0.0072(4) -0.0056(5)
C2 0.0204(6) 0.0349(7) 0.0245(6) -0.0003(5) 0.0090(5) -0.0013(5)
C3 0.0225(6) 0.0272(6) 0.0243(6) -0.0024(5) 0.0061(5) 0.0028(5)
C4 0.0203(6) 0.0222(6) 0.0244(6) 0.0027(5) 0.0052(4) 0.0011(5)
C5 0.0228(6) 0.0222(6) 0.0250(6) 0.0012(5) 0.0111(5) -0.0012(5)
C6 0.0197(6) 0.0272(6) 0.0245(5) -0.0014(5) 0.0076(4) -0.0031(5)
C7 0.0233(6) 0.0297(6) 0.0245(6) -0.0005(5) 0.0052(5) 0.0048(5)
C8 0.0267(6) 0.0247(6) 0.0280(6) -0.0027(5) 0.0095(5) 0.0033(5)
C9 0.0284(7) 0.0305(7) 0.0273(6) -0.0084(5) 0.0092(5) -0.0021(5)
C10 0.0256(6) 0.0283(6) 0.0343(7) -0.0055(6) 0.0091(5) -0.0060(5)
C11 0.0214(6) 0.0244(6) 0.0224(5) 0.0032(5) 0.0047(4) -0.0005(4)
C12 0.0211(6) 0.0232(6) 0.0208(5) 0.0029(5) 0.0056(4) 0.0016(5)
C13 0.0205(6) 0.0239(6) 0.0214(5) 0.0024(5) 0.0069(4) 0.0000(5)
C14 0.0234(6) 0.0276(6) 0.0235(5) -0.0023(5) 0.0105(4) 0.0002(5)
C15 0.0235(6) 0.0355(7) 0.0236(6) 0.0052(5) 0.0061(5) -0.0001(5)
C16 0.0270(7) 0.0445(8) 0.0235(6) -0.0053(6) 0.0059(5) -0.0004(6)
C17 0.0427(8) 0.0325(7) 0.0247(6) -0.0040(6) 0.0109(5) 0.0026(6)
C18 0.0327(7) 0.0336(7) 0.0285(6) -0.0082(5) 0.0043(5) -0.0028(6)
C19 0.0328(7) 0.0468(8) 0.0379(7) -0.0139(6) 0.0162(6) -0.0016(6)

loop_
_atom_type_symbol
_atom_type_description
_atom_type_scat_dispersion_real
_atom_type_scat_dispersion_imag
_atom_type_scat_source
C C 0.0181 0.0091 'International Tables Vol C Tables 4.2.6.8 and 6.1.1.4'
H H 0.0000 0.0000 'International Tables Vol C Tables 4.2.6.8 and 6.1.1.4'
O O 0.0492 0.0322 'International Tables Vol C Tables 4.2.6.8 and 6.1.1.4'

loop_
_geom_angle_atom_site_label_1
_geom_angle_atom_site_label_2
_geom_angle_atom_site_label_3
_geom_angle
C4 O1 C5 104.77(8)
C6 O2 C17 109.14(9)
C6 O3 C18 106.12(8)
C3 O4 C19 117.78(9)
C2 C1 C11 121.01(11)
C2 C1 H1A 119.5
C11 C1 H1A 119.5
C3 C2 C1 121.99(10)
C3 C2 H2A 119.0
C1 C2 H2A 119.0
O4 C3 C4 117.48(10)
O4 C3 C2 126.14(10)
C4 C3 C2 116.38(11)
C12 C4 O1 112.37(9)
C12 C4 C3 120.60(10)
O1 C4 C3 127.03(11)
O1 C5 C13 105.08(8)
O1 C5 C6 109.02(9)
C13 C5 C6 113.13(9)
O1 C5 H5A 109.8
C13 C5 H5A 109.8
C6 C5 H5A 109.8
O2 C6 O3 106.27(8)
O2 C6 C7 108.10(9)
O3 C6 C7 109.22(9)
O2 C6 C5 110.66(9)
O3 C6 C5 109.96(9)
C7 C6 C5 112.42(9)
C6 C7 C8 111.43(9)
C6 C7 H7A 109.3
C8 C7 H7A 109.3
C6 C7 H7B 109.3
C8 C7 H7B 109.3
H7A C7 H7B 108.0
C14 C8 C7 107.40(10)
C14 C8 H8A 110.2
C7 C8 H8A 110.2
C14 C8 H8B 110.2
C7 C8 H8B 110.2
H8A C8 H8B 108.5
C14 C9 C10 113.58(9)
C14 C9 C16 100.59(9)
C10 C9 C16 111.95(10)
C14 C9 H9A 110.1
C10 C9 H9A 110.1
C16 C9 H9A 110.1
C11 C10 C9 111.27(10)
C11 C10 H10A 109.4
C9 C10 H10A 109.4
C11 C10 H10B 109.4
C9 C10 H10B 109.4
H10A C10 H10B 108.0
C12 C11 C1 115.14(10)
C12 C11 C10 116.49(9)
C1 C11 C10 128.33(10)
C4 C12 C11 124.76(10)
C4 C12 C13 108.36(9)
C11 C12 C13 126.86(10)
C12 C13 C14 109.78(9)
C12 C13 C5 99.40(9)
C14 C13 C5 119.39(9)
C12 C13 C15 107.53(9)
C14 C13 C15 101.13(9)
C5 C13 C15 119.18(10)
C8 C14 C13 112.06(9)
C8 C14 C9 122.95(10)
C13 C14 C9 99.33(9)
C8 C14 H14A 107.2
C13 C14 H14A 107.2
C9 C14 H14A 107.2
C13 C15 C16 102.78(10)
C13 C15 H15A 111.2
C16 C15 H15A 111.2
C13 C15 H15B 111.2
C16 C15 H15B 111.2
H15A C15 H15B 109.1
C15 C16 C9 106.43(9)
C15 C16 H16A 110.4
C9 C16 H16A 110.4
C15 C16 H16B 110.4
C9 C16 H16B 110.4
H16A C16 H16B 108.6
O2 C17 C18 104.67(9)
O2 C17 H17A 110.8
C18 C17 H17A 110.8
O2 C17 H17B 110.8
C18 C17 H17B 110.8
H17A C17 H17B 108.9
O3 C18 C17 103.80(10)
O3 C18 H18A 111.0
C17 C18 H18A 111.0
O3 C18 H18B 111.0
C17 C18 H18B 111.0
H18A C18 H18B 109.0
O4 C19 H19A 109.5
O4 C19 H19B 109.5
H19A C19 H19B 109.5
O4 C19 H19C 109.5
H19A C19 H19C 109.5
H19B C19 H19C 109.5

loop_
_geom_bond_atom_site_label_1
_geom_bond_atom_site_label_2
_geom_bond_distance
O1 C4 1.3857(13)
O1 C5 1.4678(14)
O2 C6 1.4086(13)
O2 C17 1.4339(14)
O3 C6 1.4224(14)
O3 C18 1.4386(15)
O4 C3 1.3686(15)
O4 C19 1.4156(14)
C1 C2 1.4007(17)
C1 C11 1.4007(15)
C1 H1A 0.9500
C2 C3 1.3997(16)
C2 H2A 0.9500
C3 C4 1.3866(15)
C4 C12 1.3715(16)
C5 C13 1.5304(15)
C5 C6 1.5628(16)
C5 H5A 1.0000
C6 C7 1.5218(17)
C7 C8 1.5352(16)
C7 H7A 0.9900
C7 H7B 0.9900
C8 C14 1.5150(16)
C8 H8A 0.9900
C8 H8B 0.9900
C9 C14 1.5420(17)
C9 C10 1.5429(16)
C9 C16 1.5594(18)
C9 H9A 1.0000
C10 C11 1.5139(17)
C10 H10A 0.9900
C10 H10B 0.9900
C11 C12 1.3774(16)
C12 C13 1.5007(15)
C13 C14 1.5297(16)
C13 C15 1.5370(15)
C14 H14A 1.0000
C15 C16 1.5512(18)
C15 H15A 0.9900
C15 H15B 0.9900
C16 H16A 0.9900
C16 H16B 0.9900
C17 C18 1.5227(18)
C17 H17A 0.9900
C17 H17B 0.9900
C18 H18A 0.9900
C18 H18B 0.9900
C19 H19A 0.9800
C19 H19B 0.9800
C19 H19C 0.9800

loop_
_geom_torsion_atom_site_label_1
_geom_torsion_atom_site_label_2
_geom_torsion_atom_site_label_3
_geom_torsion_atom_site_label_4
_geom_torsion
C11 C1 C2 C3 -2.59(17)
C19 O4 C3 C4 178.70(10)
C19 O4 C3 C2 -0.91(17)
C1 C2 C3 O4 -179.27(10)
C1 C2 C3 C4 1.11(16)
C5 O1 C4 C12 -14.48(11)
C5 O1 C4 C3 164.68(11)
O4 C3 C4 C12 -177.68(10)
C2 C3 C4 C12 1.97(16)
O4 C3 C4 O1 3.22(17)
C2 C3 C4 O1 -177.13(10)
C4 O1 C5 C13 28.67(10)
C4 O1 C5 C6 -92.87(10)
C17 O2 C6 O3 21.05(11)
C17 O2 C6 C7 138.19(10)
C17 O2 C6 C5 -98.30(10)
C18 O3 C6 O2 -31.97(12)
C18 O3 C6 C7 -148.36(9)
C18 O3 C6 C5 87.83(11)
O1 C5 C6 O2 33.30(12)
C13 C5 C6 O2 -83.22(11)
O1 C5 C6 O3 -83.80(10)
C13 C5 C6 O3 159.69(9)
O1 C5 C6 C7 154.28(9)
C13 C5 C6 C7 37.77(13)
O2 C6 C7 C8 65.20(12)
O3 C6 C7 C8 -179.58(9)
C5 C6 C7 C8 -57.24(12)
C6 C7 C8 C14 66.53(12)
C14 C9 C10 C11 49.03(13)
C16 C9 C10 C11 -64.05(12)
C2 C1 C11 C12 0.86(15)
C2 C1 C11 C10 178.71(11)
C9 C10 C11 C12 -12.56(14)
C9 C10 C11 C1 169.62(11)
O1 C4 C12 C11 175.33(10)
C3 C4 C12 C11 -3.90(17)
O1 C4 C12 C13 -6.14(12)
C3 C4 C12 C13 174.63(9)
C1 C11 C12 C4 2.35(16)
C10 C11 C12 C4 -175.76(10)
C1 C11 C12 C13 -175.90(10)
C10 C11 C12 C13 5.98(16)
C4 C12 C13 C14 148.74(9)
C11 C12 C13 C14 -32.77(15)
C4 C12 C13 C5 22.72(11)
C11 C12 C13 C5 -158.79(10)
C4 C12 C13 C15 -102.07(10)
C11 C12 C13 C15 76.42(14)
O1 C5 C13 C12 -30.74(10)
C6 C5 C13 C12 88.08(10)
O1 C5 C13 C14 -149.88(9)
C6 C5 C13 C14 -31.06(14)
O1 C5 C13 C15 85.49(11)
C6 C5 C13 C15 -155.69(9)
C7 C8 C14 C13 -56.53(12)
C7 C8 C14 C9 -174.64(10)
C12 C13 C14 C8 -72.04(12)
C5 C13 C14 C8 41.64(14)
C15 C13 C14 C8 174.57(9)
C12 C13 C14 C9 59.36(10)
C5 C13 C14 C9 173.05(9)
C15 C13 C14 C9 -54.03(10)
C10 C9 C14 C8 51.95(15)
C16 C9 C14 C8 171.71(10)
C10 C9 C14 C13 -72.11(12)
C16 C9 C14 C13 47.65(10)
C12 C13 C15 C16 -77.12(11)
C14 C13 C15 C16 37.96(10)
C5 C13 C15 C16 171.01(10)
C13 C15 C16 C9 -8.04(11)
C14 C9 C16 C15 -24.46(11)
C10 C9 C16 C15 96.47(11)
C6 O2 C17 C18 -2.46(12)
C6 O3 C18 C17 29.57(12)
O2 C17 C18 O3 -16.58(12)
